data_7234424
loop_
_publ_author_name
'Liang Xu'
'Hai Zhu'
'Guankui Long'
'Jun Zhao'
'Dongsheng Li'
'Rakesh Ganguly'
'Yongxin Li'
'Qing-Hua Xu'
'Qichun Zhang'

_publ_section_title
;
 4-Diphenylamino-phenyl substituted pyrazine: nonlinear optical switching
 by protonation
;
_journal_name_full 'Journal of Materials Chemistry C'
_journal_page_first 9191
_journal_page_last 9196
_journal_paper_doi 10.1039/C5TC01657F
_journal_volume 3
_journal_year 2015
_chemical_formula_sum 'C53 H36 Cl2 N4 O2'
_chemical_formula_weight 831.76
_space_group_crystal_system monoclinic
_space_group_IT_number 14
_space_group_name_Hall '-P 2yn'
_space_group_name_H-M_alt 'P 1 21/n 1'
_atom_sites_solution_hydrogens geom
_cell_angle_alpha 90
_cell_angle_beta 95.889(3)
_cell_angle_gamma 90
_cell_formula_units_Z 4
_cell_length_a 16.7483(17)
_cell_length_b 8.8132(11)
_cell_length_c 28.185(3)
_cell_measurement_reflns_used 2620
_cell_measurement_temperature 103.(2)
_cell_measurement_theta_max 21.8667
_cell_measurement_theta_min 2.9699
_cell_volume 4138.3(8)
_computing_cell_refinement 'SAINT V8.34A (Bruker AXS Inc., 2013)'
_computing_data_collection 'APEX2 (Bruker AXS Inc., 2014)'
_computing_data_reduction 'SAINT V8.34A (Bruker AXS Inc., 2013)'
_computing_molecular_graphics 'XP (Bruker AXS Inc., 2014)'
_computing_publication_material 'APEX2 (Bruker AXS Inc., 2014)'
_computing_structure_refinement 'SHELXL-2014/6 (Sheldrick, 2014)'
_diffrn_ambient_temperature 103.(2)
_diffrn_detector_area_resol_mean 8.3333
_diffrn_measured_fraction_theta_full 0.995
_diffrn_measured_fraction_theta_max 0.995
_diffrn_measurement_device_type 'CCD area detector'
_diffrn_measurement_method 'phi and omega scans'
_diffrn_radiation_monochromator graphite
_diffrn_radiation_type MoK\a
_diffrn_radiation_wavelength 0.71073
_diffrn_reflns_av_R_equivalents 0.1326
_diffrn_reflns_av_unetI/netI 0.1379
_diffrn_reflns_limit_h_max 21
_diffrn_reflns_limit_h_min -21
_diffrn_reflns_limit_k_max 11
_diffrn_reflns_limit_k_min -11
_diffrn_reflns_limit_l_max 36
_diffrn_reflns_limit_l_min -30
_diffrn_reflns_number 37992
_diffrn_reflns_theta_full 27.00
_diffrn_reflns_theta_max 27.00
_diffrn_reflns_theta_min 1.36
_diffrn_source 'fine-focus sealed tube'
_exptl_absorpt_coefficient_mu 0.206
_exptl_absorpt_correction_T_max 0.98
_exptl_absorpt_correction_T_min 0.66
_exptl_absorpt_correction_type multi-scan
_exptl_absorpt_process_details 'SADABS V2014/4 (Bruker AXS Inc.)'
_exptl_crystal_colour red
_exptl_crystal_density_diffrn 1.335
_exptl_crystal_density_method 'not measured'
_exptl_crystal_description block
_exptl_crystal_F_000 1728
_exptl_crystal_size_max 0.400
_exptl_crystal_size_mid 0.220
_exptl_crystal_size_min 0.100
_refine_diff_density_max 0.424
_refine_diff_density_min -0.650
_refine_ls_extinction_method none
_refine_ls_goodness_of_fit_ref 1.071
_refine_ls_hydrogen_treatment constr
_refine_ls_matrix_type full
_refine_ls_number_parameters 756
_refine_ls_number_reflns 8980
_refine_ls_number_restraints 1126
_refine_ls_restrained_S_all 1.040
_refine_ls_R_factor_all 0.1935
_refine_ls_R_factor_gt 0.0925
_refine_ls_shift/su_max 0.000
_refine_ls_shift/su_mean 0.000
_refine_ls_structure_factor_coef Fsqd
_refine_ls_weighting_details 'w=1/[\s^2^(Fo^2^)+(0.1792P)^2^+0.9941P] where P=(Fo^2^+2Fc^2^)/3'
_refine_ls_weighting_scheme calc
_refine_ls_wR_factor_gt 0.2623
_refine_ls_wR_factor_ref 0.3381
_reflns_number_gt 4442
_reflns_number_total 8980
_reflns_threshold_expression 'I > 2\s(I)'
_cod_data_source_file J-Mater-Chem-C-2015-3-9191.cif
_cod_data_source_block III
_cod_database_code 7234424

loop_
_space_group_symop_operation_xyz
'x, y, z'
'-x+1/2, y+1/2, -z+1/2'
'-x, -y, -z'
'x-1/2, -y-1/2, z-1/2'

loop_
_atom_site_type_symbol
_atom_site_label
_atom_site_fract_x
_atom_site_fract_y
_atom_site_fract_z
_atom_site_U_iso_or_equiv
_atom_site_adp_type
_atom_site_calc_flag
_atom_site_refinement_flags_adp
_atom_site_refinement_flags_occupancy
_atom_site_refinement_flags_posn
_atom_site_occupancy
_atom_site_disorder_assembly
_atom_site_disorder_group
C C1 0.4380(3) 0.1943(5) -0.07925(15) 0.0310(10) Uani d . . . 1.0 . .
C C2 0.4373(3) 0.2519(5) -0.03240(15) 0.0349(11) Uani d . . . 1.0 . .
H H2 0.4803 0.3135 -0.019 0.042 Uiso calc U . R 1.0 . .
C C3 0.3746(3) 0.2190(6) -0.00635(16) 0.0406(12) Uani d . . . 1.0 . .
H H3 0.3752 0.2571 0.0252 0.049 Uiso calc U . R 1.0 . .
C C4 0.3097(3) 0.1301(6) -0.02559(17) 0.0414(12) Uani d . . . 1.0 . .
H H4 0.266 0.1097 -0.0075 0.05 Uiso calc U . R 1.0 . .
C C5 0.3102(3) 0.0729(6) -0.07096(16) 0.0367(11) Uani d . . . 1.0 . .
H H5 0.2664 0.0132 -0.0844 0.044 Uiso calc U . R 1.0 . .
C C6 0.3752(3) 0.1024(5) -0.09748(15) 0.0326(11) Uani d . . . 1.0 . .
H H6 0.376 0.0587 -0.1282 0.039 Uiso calc U . R 1.0 . .
C C7 0.4915(3) 0.2418(6) -0.15749(15) 0.0382(12) Uani d . . . 1.0 . .
C C8 0.4225(3) 0.3035(6) -0.18080(16) 0.0405(12) Uani d . . . 1.0 . .
H H8 0.3801 0.3364 -0.1634 0.049 Uiso calc U . R 1.0 . .
C C9 0.4162(4) 0.3166(6) -0.23050(17) 0.0496(15) Uani d . . . 1.0 . .
H H9 0.368 0.355 -0.2468 0.059 Uiso calc U . R 1.0 . .
C C10 0.4778(4) 0.2755(7) -0.25619(18) 0.0567(16) Uani d . . . 1.0 . .
H H10 0.4726 0.2863 -0.2899 0.068 Uiso calc U . R 1.0 . .
C C11 0.5478(4) 0.2179(7) -0.23241(17) 0.0551(15) Uani d . . . 1.0 . .
H H11 0.5912 0.19 -0.2498 0.066 Uiso calc U . R 1.0 . .
C C12 0.5547(3) 0.2010(6) -0.18364(16) 0.0431(13) Uani d . . . 1.0 . .
H H12 0.6029 0.1613 -0.1676 0.052 Uiso calc U . R 1.0 . .
C C13 0.5767(3) 0.2825(5) -0.08254(14) 0.0316(11) Uani d . . . 1.0 . .
C C14 0.6054(3) 0.4223(5) -0.09462(15) 0.0323(11) Uani d . . . 1.0 . .
H H14 0.5786 0.4784 -0.1203 0.039 Uiso calc U . R 1.0 . .
C C15 0.6741(2) 0.4808(5) -0.06897(14) 0.0293(10) Uani d . . . 1.0 . .
H H15 0.6943 0.5763 -0.0778 0.035 Uiso calc U . R 1.0 . .
C C16 0.7134(2) 0.4029(5) -0.03081(14) 0.0297(10) Uani d . . . 1.0 . .
C C17 0.6850(3) 0.2588(6) -0.02036(15) 0.0354(11) Uani d . . . 1.0 . .
H H17 0.7125 0.2015 0.0048 0.042 Uiso calc U . R 1.0 . .
C C18 0.6180(3) 0.1988(6) -0.04589(15) 0.0356(11) Uani d . . . 1.0 . .
H H18 0.5998 0.1002 -0.0385 0.043 Uiso calc U . R 1.0 . .
C C19 0.7830(2) 0.4763(5) -0.00399(14) 0.0279(10) Uani d . . . 1.0 . .
C C20 0.8071(2) 0.4496(5) 0.04642(14) 0.0254(9) Uani d . . . 1.0 . .
C C21 0.7532(2) 0.3853(5) 0.07892(14) 0.0277(10) Uani d . . . 1.0 . .
C C22 0.7819(3) 0.2936(5) 0.11764(14) 0.0281(10) Uani d . . . 1.0 . .
H H22 0.837 0.2654 0.1215 0.034 Uiso calc U . R 1.0 . .
C C23 0.7319(2) 0.2436(5) 0.15022(14) 0.0269(10) Uani d . . . 1.0 . .
H H23 0.7526 0.1778 0.1752 0.032 Uiso calc U . R 1.0 . .
C C24 0.6510(2) 0.2877(5) 0.14728(14) 0.0281(10) Uani d . . . 1.0 . .
C C25 0.6219(2) 0.3800(5) 0.10834(14) 0.0275(10) Uani d . . . 1.0 . .
H H25 0.5673 0.4106 0.105 0.033 Uiso calc U . R 1.0 . .
C C26 0.6718(2) 0.4263(5) 0.07509(14) 0.0284(10) Uani d . . . 1.0 . .
H H26 0.6506 0.4873 0.049 0.034 Uiso calc U . R 1.0 . .
C C27 0.5154(2) 0.2423(5) 0.17240(14) 0.0295(10) Uani d . . . 1.0 . .
C C28 0.4774(3) 0.1658(5) 0.13383(16) 0.0341(11) Uani d . . . 1.0 . .
H H28 0.508 0.1163 0.1118 0.041 Uiso calc U . R 1.0 . .
C C29 0.3940(3) 0.1616(6) 0.12733(17) 0.0396(12) Uani d . . . 1.0 . .
H H29 0.3677 0.1104 0.1004 0.048 Uiso calc U . R 1.0 . .
C C30 0.3496(3) 0.2297(7) 0.15895(18) 0.0481(14) Uani d . . . 1.0 . .
H H30 0.2927 0.2227 0.1549 0.058 Uiso calc U . R 1.0 . .
C C31 0.3879(3) 0.3101(7) 0.19735(17) 0.0476(14) Uani d . . . 1.0 . .
H H31 0.357 0.3607 0.219 0.057 Uiso calc U . R 1.0 . .
C C32 0.4704(3) 0.3163(6) 0.20401(16) 0.0386(12) Uani d . . . 1.0 . .
H H32 0.4965 0.3711 0.2302 0.046 Uiso calc U . R 1.0 . .
C C33 0.6349(2) 0.2193(6) 0.22999(14) 0.0307(10) Uani d . . . 1.0 . .
C C34 0.6922(3) 0.3176(6) 0.25207(15) 0.0332(11) Uani d . . . 1.0 . .
H H34 0.7104 0.402 0.2352 0.04 Uiso calc U . R 1.0 . .
C C35 0.7221(3) 0.2914(6) 0.29841(16) 0.0427(13) Uani d . . . 1.0 . .
H H35 0.7611 0.3587 0.3135 0.051 Uiso calc U . R 1.0 . .
C C36 0.6968(3) 0.1693(6) 0.32357(17) 0.0452(13) Uani d . . . 1.0 . .
H H36 0.7187 0.1523 0.3556 0.054 Uiso calc U . R 1.0 . .
C C37 0.6397(3) 0.0722(6) 0.30208(16) 0.0425(13) Uani d . . . 1.0 . .
H H37 0.6211 -0.0105 0.3196 0.051 Uiso calc U . R 1.0 . .
C C38 0.6088(3) 0.0948(6) 0.25458(15) 0.0352(11) Uani d . . . 1.0 . .
H H38 0.5707 0.0262 0.2393 0.042 Uiso calc U . R 1.0 . .
O O1 0.8173(3) 0.8191(8) -0.0846(2) 0.092(2) Uani d U P D 0.776(3) A 1
O O2 1.1286(2) 0.9152(6) -0.02659(16) 0.0496(12) Uani d U P D 0.776(3) A 1
C C39 0.8894(4) 0.6391(11) -0.0064(3) 0.0305(18) Uani d U P D 0.776(3) A 1
C C40 0.9224(4) 0.5872(10) 0.0387(3) 0.0280(18) Uani d U P D 0.776(3) A 1
C C41 1.0009(6) 0.6302(14) 0.0569(3) 0.0363(16) Uani d U P D 0.776(3) A 1
H H41 1.0239 0.5933 0.0869 0.044 Uiso calc U P R 0.776(3) A 1
C C42 1.0437(6) 0.7273(15) 0.0300(3) 0.0373(19) Uani d U P D 0.776(3) A 1
H H42 1.0972 0.7538 0.0413 0.045 Uiso calc U P R 0.776(3) A 1
C C43 1.0088(6) 0.7872(15) -0.0136(3) 0.0373(16) Uani d U P D 0.776(3) A 1
C C44 0.9319(6) 0.7471(13) -0.0312(3) 0.0389(19) Uani d U P D 0.776(3) A 1
C C45 0.8905(4) 0.8250(10) -0.0749(3) 0.059(2) Uani d U P D 0.776(3) A 1
C C46 0.9428(4) 0.9189(9) -0.1030(2) 0.0557(19) Uani d U P D 0.776(3) A 1
C C47 0.9055(6) 0.9833(15) -0.1458(4) 0.082(3) Uani d U P D 0.776(3) A 1
H H47 0.8515 0.9595 -0.1568 0.098 Uiso calc U P R 0.776(3) A 1
C C48 0.9497(5) 1.0817(12) -0.1711(3) 0.074(3) Uani d U P D 0.776(3) A 1
H H48 0.9249 1.1299 -0.199 0.089 Uiso calc U P R 0.776(3) A 1
C C49 1.0293(5) 1.1106(10) -0.1562(3) 0.0495(18) Uani d U P D 0.776(3) A 1
H H49 1.0591 1.1775 -0.1742 0.059 Uiso calc U P R 0.776(3) A 1
C C50 1.0668(7) 1.0412(15) -0.1144(4) 0.047(2) Uani d U P D 0.776(3) A 1
H H50 1.1224 1.0567 -0.1052 0.056 Uiso calc U P R 0.776(3) A 1
C C51 1.0219(4) 0.9506(7) -0.0871(2) 0.0411(14) Uani d U P D 0.776(3) A 1
C C52 1.0586(3) 0.8876(8) -0.0413(2) 0.0401(14) Uani d U P D 0.776(3) A 1
O O1A 1.0192(7) 0.4351(15) 0.1231(4) 0.036(3) Uani d U P D 0.224(3) A 2
O O2A 1.1630(7) 0.8910(15) 0.0398(5) 0.037(3) Uani d U P D 0.224(3) A 2
C C39A 0.9318(13) 0.564(3) 0.0385(9) 0.026(4) Uani d U P DG 0.224(3) A 2
C C40A 0.9019(11) 0.617(3) -0.0063(10) 0.027(4) Uani d U P DG 0.224(3) A 2
C C41A 0.9434(17) 0.728(4) -0.0288(9) 0.037(4) Uani d U P DG 0.224(3) A 2
H H41A 0.923 0.7642 -0.0595 0.045 Uiso calc U P R 0.224(3) A 2
C C42A 1.015(2) 0.786(5) -0.0066(11) 0.037(4) Uani d U P DG 0.224(3) A 2
H H42A 1.0432 0.8619 -0.022 0.044 Uiso calc U P R 0.224(3) A 2
C C43A 1.0447(19) 0.733(5) 0.0382(11) 0.034(4) Uani d U P DG 0.224(3) A 2
C C44A 1.0032(17) 0.622(4) 0.0608(8) 0.032(4) Uani d U P DG 0.224(3) A 2
C C45A 1.0440(9) 0.5525(19) 0.1071(5) 0.030(3) Uani d U P D 0.224(3) A 2
C C46A 1.1191(7) 0.6245(15) 0.1316(4) 0.035(3) Uani d U P DG 0.224(3) A 2
C C47A 1.1464(9) 0.5855(17) 0.1782(4) 0.037(4) Uani d U P DG 0.224(3) A 2
H H47A 1.1215 0.505 0.1936 0.044 Uiso calc U P R 0.224(3) A 2
C C48A 1.2101(10) 0.664(2) 0.2023(4) 0.053(6) Uani d U P DG 0.224(3) A 2
H H48A 1.2288 0.6375 0.2341 0.063 Uiso calc U P R 0.224(3) A 2
C C49A 1.2465(10) 0.782(2) 0.1797(5) 0.057(5) Uani d U P DG 0.224(3) A 2
H H49A 1.29 0.8358 0.1962 0.068 Uiso calc U P R 0.224(3) A 2
C C50A 1.2191(9) 0.8210(18) 0.1331(5) 0.046(5) Uani d U P DG 0.224(3) A 2
H H50A 1.244 0.9015 0.1177 0.055 Uiso calc U P R 0.224(3) A 2
C C51A 1.1554(8) 0.7423(16) 0.1090(4) 0.033(3) Uani d U P DG 0.224(3) A 2
C C52A 1.1256(9) 0.7936(19) 0.0602(5) 0.030(3) Uani d U P D 0.224(3) A 2
C C53 1.1846(8) 0.564(2) 0.1483(6) 0.082(4) Uani d U P D 0.395(3) B 3
H H53A 1.217 0.4872 0.1331 0.098 Uiso calc U P R 0.395(3) B 3
H H53B 1.1658 0.6398 0.1239 0.098 Uiso calc U P R 0.395(3) B 3
Cl Cl1 1.1029(4) 0.4762(9) 0.1692(2) 0.114(2) Uani d U P D 0.395(3) B 3
Cl Cl2 1.2428(4) 0.6505(10) 0.1935(3) 0.112(2) Uani d U P D 0.395(3) B 3
C C53A 1.238(4) 0.775(4) 0.1992(8) 0.132(9) Uani d U P D 0.184(3) C 4
H H53C 1.2954 0.7992 0.2074 0.158 Uiso calc U P R 0.184(3) C 4
H H53D 1.2049 0.8548 0.2123 0.158 Uiso calc U P R 0.184(3) C 4
Cl Cl1A 1.2152(7) 0.7581(16) 0.1378(4) 0.098(4) Uani d U P D 0.184(3) C 4
Cl Cl2A 1.2149(13) 0.598(3) 0.2206(8) 0.154(6) Uani d U P D 0.184(3) C 4
C C54 1.028(3) 1.076(11) -0.1545(18) 0.201(15) Uani d U P D 0.200(3) D 5
H H54A 1.0206 1.1866 -0.1598 0.241 Uiso calc U P R 0.200(3) D 5
H H54B 1.0568 1.0352 -0.1807 0.241 Uiso calc U P R 0.200(3) D 5
Cl Cl3 0.9355(15) 0.990(5) -0.1556(9) 0.233(12) Uani d U P D 0.200(3) D 5
Cl Cl4 1.0855(12) 1.047(3) -0.1004(8) 0.155(8) Uani d U P D 0.200(3) D 5
C C54A 1.163(3) 0.575(4) 0.1982(12) 0.129(7) Uani d U P D 0.220(3) E 6
H H54C 1.1122 0.5971 0.2119 0.155 Uiso calc U P R 0.220(3) E 6
H H54D 1.1769 0.6648 0.1798 0.155 Uiso calc U P R 0.220(3) E 6
Cl Cl3A 1.1475(9) 0.424(2) 0.1601(5) 0.147(5) Uani d U P D 0.220(3) E 6
Cl Cl4A 1.2378(14) 0.546(3) 0.2443(8) 0.224(8) Uani d U P D 0.220(3) E 6
N N1 0.5035(2) 0.2256(4) -0.10623(12) 0.0324(9) Uani d . . . 1.0 . .
N N2 0.6013(2) 0.2442(4) 0.18134(11) 0.0302(9) Uani d . . . 1.0 . .
N N3 0.8242(2) 0.5700(5) -0.02795(12) 0.0336(9) Uani d . . D 1.0 . .
N N4 0.8786(2) 0.4951(4) 0.06585(12) 0.0297(9) Uani d . . D 1.0 . .

loop_
_atom_site_aniso_label
_atom_site_aniso_U_11
_atom_site_aniso_U_22
_atom_site_aniso_U_33
_atom_site_aniso_U_12
_atom_site_aniso_U_13
_atom_site_aniso_U_23
C1 0.035(2) 0.027(3) 0.028(2) 0.011(2) -0.0088(19) 0.0031(19)
C2 0.048(3) 0.025(3) 0.030(2) 0.005(2) -0.007(2) -0.0013(19)
C3 0.060(3) 0.031(3) 0.030(2) 0.014(2) 0.001(2) 0.004(2)
C4 0.050(3) 0.034(3) 0.041(3) 0.010(2) 0.006(2) 0.011(2)
C5 0.041(3) 0.026(3) 0.042(3) 0.002(2) -0.005(2) 0.003(2)
C6 0.038(3) 0.028(3) 0.030(2) 0.004(2) -0.006(2) -0.0002(19)
C7 0.059(3) 0.030(3) 0.024(2) -0.004(2) -0.007(2) -0.0001(19)
C8 0.054(3) 0.027(3) 0.036(3) -0.003(2) -0.016(2) -0.003(2)
C9 0.079(4) 0.026(3) 0.036(3) -0.011(3) -0.029(3) 0.004(2)
C10 0.095(5) 0.047(4) 0.026(3) -0.009(3) -0.002(3) 0.001(2)
C11 0.087(4) 0.047(4) 0.032(3) 0.004(3) 0.007(3) -0.002(2)
C12 0.057(3) 0.038(3) 0.033(3) 0.005(2) -0.003(2) -0.001(2)
C13 0.036(2) 0.033(3) 0.024(2) 0.002(2) -0.0066(19) 0.0006(19)
C14 0.033(2) 0.035(3) 0.028(2) 0.008(2) -0.0020(19) 0.006(2)
C15 0.032(2) 0.025(3) 0.030(2) 0.0023(19) 0.0041(19) -0.0003(19)
C16 0.029(2) 0.030(3) 0.028(2) -0.0005(19) -0.0029(18) 0.0000(19)
C17 0.043(3) 0.032(3) 0.028(2) 0.003(2) -0.012(2) 0.000(2)
C18 0.046(3) 0.025(3) 0.032(2) 0.000(2) -0.011(2) 0.000(2)
C19 0.031(2) 0.024(3) 0.027(2) 0.0025(19) -0.0013(18) -0.0031(18)
C20 0.026(2) 0.023(2) 0.026(2) 0.0003(18) -0.0032(17) -0.0048(18)
C21 0.030(2) 0.023(3) 0.029(2) 0.0028(18) -0.0052(18) -0.0035(18)
C22 0.031(2) 0.024(2) 0.028(2) 0.0012(19) -0.0067(18) -0.0022(18)
C23 0.027(2) 0.024(3) 0.027(2) 0.0042(18) -0.0103(18) 0.0035(18)
C24 0.031(2) 0.026(3) 0.025(2) -0.0039(19) -0.0059(18) -0.0042(18)
C25 0.025(2) 0.026(3) 0.029(2) 0.0034(18) -0.0072(18) 0.0017(18)
C26 0.025(2) 0.030(3) 0.028(2) 0.0051(19) -0.0071(18) 0.0016(19)
C27 0.029(2) 0.030(3) 0.028(2) -0.0003(19) -0.0077(18) 0.0109(19)
C28 0.032(2) 0.031(3) 0.037(2) -0.002(2) -0.008(2) 0.003(2)
C29 0.040(3) 0.036(3) 0.040(3) -0.007(2) -0.012(2) 0.010(2)
C30 0.029(3) 0.062(4) 0.051(3) -0.003(3) -0.006(2) 0.025(3)
C31 0.032(3) 0.073(4) 0.038(3) 0.008(3) 0.003(2) 0.011(3)
C32 0.031(2) 0.052(3) 0.031(2) 0.004(2) -0.002(2) 0.005(2)
C33 0.032(2) 0.037(3) 0.022(2) 0.004(2) -0.0031(18) -0.0009(19)
C34 0.035(2) 0.036(3) 0.026(2) -0.002(2) -0.0079(19) 0.001(2)
C35 0.044(3) 0.042(3) 0.038(3) 0.002(2) -0.015(2) -0.001(2)
C36 0.053(3) 0.048(4) 0.031(2) 0.003(3) -0.012(2) 0.006(2)
C37 0.050(3) 0.038(3) 0.037(3) 0.007(2) -0.006(2) 0.011(2)
C38 0.040(3) 0.030(3) 0.034(2) 0.003(2) -0.005(2) 0.008(2)
O1 0.054(3) 0.109(5) 0.107(4) -0.040(3) -0.024(3) 0.062(4)
O2 0.037(2) 0.046(3) 0.066(3) -0.011(2) 0.006(2) -0.005(2)
C39 0.028(3) 0.027(4) 0.037(3) 0.002(3) 0.005(2) -0.003(3)
C40 0.026(3) 0.023(4) 0.036(3) 0.001(3) 0.007(2) -0.013(2)
C41 0.030(3) 0.031(4) 0.048(3) -0.001(3) 0.002(3) -0.011(3)
C42 0.026(3) 0.035(4) 0.052(4) 0.002(3) 0.008(3) -0.009(3)
C43 0.035(3) 0.031(3) 0.048(4) 0.002(3) 0.010(3) -0.006(3)
C44 0.036(3) 0.036(4) 0.045(3) 0.000(3) 0.009(2) -0.001(3)
C45 0.051(3) 0.065(5) 0.057(4) -0.027(3) -0.009(3) 0.018(3)
C46 0.053(3) 0.058(4) 0.055(3) -0.021(3) 0.001(3) 0.014(3)
C47 0.078(5) 0.102(7) 0.061(4) -0.036(5) -0.009(4) 0.031(5)
C48 0.083(4) 0.075(6) 0.060(4) -0.031(4) -0.006(4) 0.025(4)
C49 0.065(4) 0.042(4) 0.045(3) -0.008(3) 0.020(3) 0.003(3)
C50 0.047(4) 0.046(5) 0.049(4) -0.005(3) 0.018(3) -0.003(3)
C51 0.044(3) 0.032(3) 0.047(3) -0.009(2) 0.008(2) -0.006(2)
C52 0.032(3) 0.034(3) 0.056(3) -0.003(2) 0.010(2) -0.008(3)
O1A 0.037(7) 0.035(6) 0.034(6) 0.001(5) -0.008(5) -0.002(5)
O2A 0.025(6) 0.037(7) 0.051(7) 0.004(5) 0.013(5) -0.014(5)
C39A 0.024(6) 0.017(7) 0.038(6) 0.010(5) 0.004(5) -0.006(5)
C40A 0.027(6) 0.018(7) 0.037(6) 0.003(6) 0.003(5) -0.006(5)
C41A 0.035(6) 0.030(7) 0.047(6) 0.001(6) 0.007(5) -0.001(5)
C42A 0.032(6) 0.031(7) 0.048(6) -0.001(5) 0.007(5) -0.004(5)
C43A 0.028(5) 0.031(6) 0.045(6) 0.005(5) 0.006(4) -0.006(5)
C44A 0.026(5) 0.029(6) 0.042(5) 0.004(5) 0.002(4) -0.006(5)
C45A 0.024(5) 0.027(6) 0.040(5) 0.007(4) 0.002(4) -0.008(4)
C46A 0.025(6) 0.036(6) 0.043(6) 0.007(5) 0.004(4) -0.013(5)
C47A 0.027(7) 0.042(8) 0.040(6) -0.001(6) 0.000(5) -0.014(5)
C48A 0.042(9) 0.059(10) 0.054(8) -0.008(8) -0.005(6) -0.017(7)
C49A 0.046(8) 0.064(10) 0.059(8) -0.007(8) -0.002(6) -0.012(7)
C50A 0.029(8) 0.054(9) 0.054(7) 0.000(7) 0.004(6) -0.018(6)
C51A 0.021(6) 0.034(6) 0.045(5) 0.007(5) 0.008(4) -0.016(4)
C52A 0.023(5) 0.028(6) 0.042(5) 0.008(4) 0.013(4) -0.017(4)
C53 0.082(7) 0.100(9) 0.067(7) 0.016(7) 0.020(6) 0.011(7)
Cl1 0.114(5) 0.138(6) 0.091(4) 0.003(4) 0.013(3) 0.069(4)
Cl2 0.070(3) 0.150(6) 0.112(4) 0.029(4) -0.001(3) -0.010(4)
C53A 0.120(16) 0.162(14) 0.113(11) 0.044(12) 0.011(10) -0.002(9)
Cl1A 0.083(7) 0.105(9) 0.104(7) 0.051(6) 0.000(6) -0.016(6)
Cl2A 0.129(12) 0.187(12) 0.152(12) 0.068(9) 0.038(10) 0.035(10)
C54 0.214(18) 0.20(2) 0.201(18) 0.038(15) 0.076(13) 0.023(14)
Cl3 0.239(17) 0.28(2) 0.195(19) 0.000(15) 0.087(13) -0.007(17)
Cl4 0.173(14) 0.128(14) 0.185(16) 0.052(11) 0.114(11) 0.020(12)
C54A 0.119(12) 0.160(11) 0.115(10) 0.021(10) 0.043(9) 0.023(9)
Cl3A 0.118(9) 0.195(12) 0.131(9) 0.050(9) 0.021(8) 0.014(8)
Cl4A 0.229(14) 0.244(16) 0.192(12) 0.072(12) -0.015(11) -0.012(12)
N1 0.037(2) 0.035(2) 0.0239(18) -0.0031(17) -0.0070(16) 0.0014(16)
N2 0.0263(19) 0.041(2) 0.0220(18) -0.0002(16) -0.0046(15) 0.0045(16)
N3 0.034(2) 0.034(2) 0.033(2) -0.0015(18) 0.0009(16) 0.0001(17)
N4 0.032(2) 0.020(2) 0.036(2) -0.0011(16) -0.0027(16) -0.0021(16)

loop_
_atom_type_symbol
_atom_type_description
_atom_type_scat_dispersion_real
_atom_type_scat_dispersion_imag
_atom_type_scat_source
C C 0.0033 0.0016 'International Tables Vol C Tables 4.2.6.8 and 6.1.1.4'
H H 0.0000 0.0000 'International Tables Vol C Tables 4.2.6.8 and 6.1.1.4'
N N 0.0061 0.0033 'International Tables Vol C Tables 4.2.6.8 and 6.1.1.4'
O O 0.0106 0.0060 'International Tables Vol C Tables 4.2.6.8 and 6.1.1.4'
Cl Cl 0.1484 0.1585 'International Tables Vol C Tables 4.2.6.8 and 6.1.1.4'

loop_
_geom_angle_atom_site_label_1
_geom_angle_atom_site_label_2
_geom_angle_atom_site_label_3
_geom_angle_site_symmetry_1
_geom_angle_site_symmetry_3
_geom_angle
C6 C1 C2 . . 118.5(4)
C6 C1 N1 . . 120.8(4)
C2 C1 N1 . . 120.6(4)
C3 C2 C1 . . 120.2(4)
C2 C3 C4 . . 121.1(4)
C5 C4 C3 . . 119.1(5)
C4 C5 C6 . . 120.3(5)
C1 C6 C5 . . 120.7(4)
C8 C7 C12 . . 119.5(4)
C8 C7 N1 . . 122.6(4)
C12 C7 N1 . . 117.8(4)
C7 C8 C9 . . 118.8(5)
C10 C9 C8 . . 121.7(5)
C9 C10 C11 . . 119.1(5)
C12 C11 C10 . . 120.2(5)
C11 C12 C7 . . 120.6(5)
C14 C13 C18 . . 119.8(4)
C14 C13 N1 . . 120.3(4)
C18 C13 N1 . . 119.9(4)
C13 C14 C15 . . 119.6(4)
C16 C15 C14 . . 121.4(4)
C15 C16 C17 . . 118.0(4)
C15 C16 C19 . . 118.0(4)
C17 C16 C19 . . 124.0(4)
C18 C17 C16 . . 121.1(4)
C17 C18 C13 . . 120.0(4)
N3 C19 C20 . . 119.9(4)
N3 C19 C16 . . 116.4(4)
C20 C19 C16 . . 123.8(4)
N4 C20 C19 . . 120.1(4)
N4 C20 C21 . . 116.6(3)
C19 C20 C21 . . 123.1(3)
C22 C21 C26 . . 117.5(4)
C22 C21 C20 . . 121.7(4)
C26 C21 C20 . . 120.6(4)
C23 C22 C21 . . 121.3(4)
C22 C23 C24 . . 121.4(4)
N2 C24 C23 . . 121.8(4)
N2 C24 C25 . . 120.9(4)
C23 C24 C25 . . 117.3(4)
C26 C25 C24 . . 120.9(4)
C25 C26 C21 . . 121.5(4)
C28 C27 C32 . . 119.9(4)
C28 C27 N2 . . 121.2(4)
C32 C27 N2 . . 118.9(4)
C27 C28 C29 . . 119.6(5)
C30 C29 C28 . . 120.8(5)
C29 C30 C31 . . 119.6(4)
C32 C31 C30 . . 120.1(5)
C31 C32 C27 . . 119.9(4)
C38 C33 C34 . . 120.3(4)
C38 C33 N2 . . 118.8(4)
C34 C33 N2 . . 120.9(4)
C35 C34 C33 . . 119.3(5)
C34 C35 C36 . . 121.3(5)
C37 C36 C35 . . 119.7(4)
C36 C37 C38 . . 120.3(5)
C33 C38 C37 . . 119.0(4)
N3 C39 C40 . . 119.3(7)
N3 C39 C44 . . 120.6(7)
C40 C39 C44 . . 119.5(5)
N4 C40 C39 . . 120.6(6)
N4 C40 C41 . . 119.0(7)
C39 C40 C41 . . 120.3(5)
C42 C41 C40 . . 118.7(6)
C41 C42 C43 . . 121.1(6)
C44 C43 C42 . . 120.3(5)
C44 C43 C52 . . 121.2(7)
C42 C43 C52 . . 118.4(7)
C43 C44 C39 . . 119.7(6)
C43 C44 C45 . . 120.6(7)
C39 C44 C45 . . 119.6(7)
O1 C45 C46 . . 122.0(6)
O1 C45 C44 . . 121.8(6)
C46 C45 C44 . . 116.0(6)
C51 C46 C47 . . 121.2(6)
C51 C46 C45 . . 122.4(6)
C47 C46 C45 . . 116.3(6)
C48 C47 C46 . . 118.5(8)
C49 C48 C47 . . 120.7(8)
C48 C49 C50 . . 120.4(7)
C51 C50 C49 . . 119.4(8)
C46 C51 C50 . . 119.7(6)
C46 C51 C52 . . 120.3(5)
C50 C51 C52 . . 120.0(6)
O2 C52 C51 . . 121.1(6)
O2 C52 C43 . . 120.6(6)
C51 C52 C43 . . 118.4(6)
N4 C39A C40A . . 117.6(18)
N4 C39A C44A . . 119.1(18)
C40A C39A C44A . . 120.0
C39A C40A C41A . . 120.0
C39A C40A N3 . . 120.9(18)
C41A C40A N3 . . 118.8(18)
C40A C41A C42A . . 120.0
C41A C42A C43A . . 120.0
C44A C43A C42A . . 120.0
C44A C43A C52A . . 121.6(16)
C42A C43A C52A . . 118.3(16)
C43A C44A C39A . . 120.0
C43A C44A C45A . . 118.1(15)
C39A C44A C45A . . 121.4(16)
O1A C45A C46A . . 119.3(12)
O1A C45A C44A . . 121.0(14)
C46A C45A C44A . . 119.6(12)
C47A C46A C51A . . 120.0
C47A C46A C45A . . 120.3(9)
C51A C46A C45A . . 119.3(9)
C46A C47A C48A . . 120.0
C49A C48A C47A . . 120.0
C50A C49A C48A . . 120.0
C49A C50A C51A . . 120.0
C50A C51A C46A . . 120.0
C50A C51A C52A . . 117.9(9)
C46A C51A C52A . . 122.0(9)
O2A C52A C51A . . 120.2(13)
O2A C52A C43A . . 121.5(14)
C51A C52A C43A . . 118.0(13)
Cl2 C53 Cl1 . . 111.0(10)
Cl2A C53A Cl1A . . 103.6(18)
Cl3 C54 Cl4 . . 111.(2)
Cl3A C54A Cl4A . . 114.(2)
C1 N1 C13 . . 119.4(3)
C1 N1 C7 . . 121.2(3)
C13 N1 C7 . . 117.2(4)
C24 N2 C27 . . 122.9(3)
C24 N2 C33 . . 119.7(3)
C27 N2 C33 . . 116.8(3)
C19 N3 C39 . . 120.0(5)
C19 N3 C40A . . 117.7(11)
C20 N4 C40 . . 117.3(5)
C20 N4 C39A . . 120.7(10)

loop_
_geom_bond_atom_site_label_1
_geom_bond_atom_site_label_2
_geom_bond_site_symmetry_2
_geom_bond_distance
C1 C6 . 1.384(6)
C1 C2 . 1.416(6)
C1 N1 . 1.425(6)
C2 C3 . 1.372(7)
C3 C4 . 1.403(7)
C4 C5 . 1.375(7)
C5 C6 . 1.407(6)
C7 C8 . 1.381(7)
C7 C12 . 1.397(7)
C7 N1 . 1.445(5)
C8 C9 . 1.399(7)
C9 C10 . 1.367(8)
C10 C11 . 1.386(8)
C11 C12 . 1.375(6)
C13 C14 . 1.378(6)
C13 C18 . 1.394(6)
C13 N1 . 1.426(5)
C14 C15 . 1.393(6)
C15 C16 . 1.385(6)
C16 C17 . 1.398(6)
C16 C19 . 1.472(6)
C17 C18 . 1.376(6)
C19 N3 . 1.308(5)
C19 C20 . 1.456(6)
C20 N4 . 1.327(5)
C20 C21 . 1.465(6)
C21 C22 . 1.403(6)
C21 C26 . 1.404(6)
C22 C23 . 1.377(6)
C23 C24 . 1.404(6)
C24 N2 . 1.388(5)
C24 C25 . 1.412(6)
C25 C26 . 1.380(6)
C27 C28 . 1.378(6)
C27 C32 . 1.388(6)
C27 N2 . 1.434(5)
C28 C29 . 1.392(6)
C29 C30 . 1.358(7)
C30 C31 . 1.394(7)
C31 C32 . 1.376(6)
C33 C38 . 1.392(6)
C33 C34 . 1.392(6)
C33 N2 . 1.444(5)
C34 C35 . 1.370(6)
C35 C36 . 1.380(7)
C36 C37 . 1.377(7)
C37 C38 . 1.399(6)
O1 C45 . 1.229(8)
O2 C52 . 1.227(7)
C39 N3 . 1.340(7)
C39 C40 . 1.408(7)
C39 C44 . 1.416(8)
C40 N4 . 1.378(7)
C40 C41 . 1.412(7)
C41 C42 . 1.389(8)
C42 C43 . 1.409(8)
C43 C44 . 1.377(8)
C43 C52 . 1.488(9)
C44 C45 . 1.514(10)
C45 C46 . 1.491(9)
C46 C51 . 1.383(8)
C46 C47 . 1.419(10)
C47 C48 . 1.385(11)
C48 C49 . 1.380(10)
C49 C50 . 1.417(11)
C50 C51 . 1.384(11)
C51 C52 . 1.481(9)
O1A C45A . 1.218(15)
O2A C52A . 1.237(15)
C39A N4 . 1.379(14)
C39A C40A . 1.39
C39A C44A . 1.39
C40A C41A . 1.39
C40A N3 . 1.441(11)
C41A C42A . 1.39
C42A C43A . 1.39
C43A C44A . 1.39
C43A C52A . 1.526(14)
C44A C45A . 1.540(17)
C45A C46A . 1.510(14)
C46A C47A . 1.39
C46A C51A . 1.39
C47A C48A . 1.39
C48A C49A . 1.39
C49A C50A . 1.39
C50A C51A . 1.39
C51A C52A . 1.485(14)
C53 Cl2 . 1.703(14)
C53 Cl1 . 1.726(14)
C53A Cl2A . 1.733(19)
C53A Cl1A . 1.741(19)
C54 Cl3 . 1.722(19)
C54 Cl4 . 1.736(19)
C54A Cl3A . 1.708(19)
C54A Cl4A . 1.731(19)
